data_7224811
loop_
_publ_author_name
'Neshat, Abdollah'

_publ_section_title
;
 Synthesis, characterization and photophysical properties of some
 3,3&#x2032;-bisindolyl(aryl)methanes
;
_journal_issue 39
_journal_name_full 'RSC Adv.'
_journal_page_first 32839
_journal_paper_doi 10.1039/C6RA01391K
_journal_volume 6
_journal_year 2016
_chemical_formula_moiety 'C22 H15 N3'
_chemical_formula_sum 'C22 H15 N3 O0.75'
_chemical_formula_weight 333.25
_space_group_IT_number 14
_symmetry_cell_setting monoclinic
_symmetry_Int_Tables_number 14
_symmetry_space_group_name_Hall '-P 2yn'
_symmetry_space_group_name_H-M 'P 1 21/n 1'
_atom_sites_solution_hydrogens geom
_audit_creation_date 2016-01-03T13:33:36-00:00
_audit_creation_method 'WinGX routine CIF_UPDATE'
_audit_update_record
;
2016-01-16 deposited with the CCDC.
2016-03-18 downloaded from the CCDC.
;
_cell_angle_alpha 90
_cell_angle_beta 100.12(3)
_cell_angle_gamma 90
_cell_formula_units_Z 4
_cell_length_a 12.971(3)
_cell_length_b 9.3225(19)
_cell_length_c 17.182(3)
_cell_measurement_reflns_used 1000
_cell_measurement_temperature 293(2)
_cell_measurement_theta_max 50
_cell_measurement_theta_min 12
_cell_measurement_wavelength 0.71073
_cell_volume 2045.4(7)
_computing_cell_refinement 'XAREA 1.55 (Stoe 2009)'
_computing_data_collection 'XAREA 1.55 (Stoe 2009)'
_computing_data_reduction 'XAREA 1.55 (Stoe 2009)'
_computing_molecular_graphics 'Ortep for Windows (Farrugia, 2012)'
_computing_publication_material 'WinGX publication routines (Farrugia, 2012)'
_computing_structure_refinement 'SHELXL-2014 (Sheldrick, 2014)'
_diffrn_ambient_temperature 293(2)
_diffrn_measured_fraction_theta_full 0.982
_diffrn_measured_fraction_theta_max 0.982
_diffrn_measurement_device_type 'IPDS-2T (Stoe)'
_diffrn_measurement_method omega-scans
_diffrn_radiation_monochromator graphite
_diffrn_radiation_probe x-ray
_diffrn_radiation_type MoK\a
_diffrn_radiation_wavelength 0.71073
_diffrn_reflns_Laue_measured_fraction_full 0.982
_diffrn_reflns_Laue_measured_fraction_max 0.982
_diffrn_reflns_limit_h_max 15
_diffrn_reflns_limit_h_min -16
_diffrn_reflns_limit_k_max 11
_diffrn_reflns_limit_k_min -10
_diffrn_reflns_limit_l_max 20
_diffrn_reflns_limit_l_min -21
_diffrn_reflns_number 9213
_diffrn_reflns_point_group_measured_fraction_full 0.982
_diffrn_reflns_point_group_measured_fraction_max 0.982
_diffrn_reflns_theta_full 25
_diffrn_reflns_theta_max 24.995
_diffrn_reflns_theta_min 2.705
_diffrn_source_type 'fine-focus sealed tube'
_exptl_absorpt_coefficient_mu 0.068
_exptl_absorpt_correction_T_max 0.9627
_exptl_absorpt_correction_T_min 0.9339
_exptl_absorpt_correction_type numerical
_exptl_crystal_colour Yellow
_exptl_crystal_density_diffrn 1.082
_exptl_crystal_density_method 'not measured'
_exptl_crystal_description Block
_exptl_crystal_F_000 696
_exptl_crystal_size_max 0.46
_exptl_crystal_size_mid 0.32
_exptl_crystal_size_min 0.25
_refine_diff_density_max 0.579
_refine_diff_density_min -0.211
_refine_diff_density_rms 0.058
_refine_ls_extinction_method none
_refine_ls_goodness_of_fit_ref 0.824
_refine_ls_hydrogen_treatment constr
_refine_ls_matrix_type full
_refine_ls_number_constraints 0
_refine_ls_number_parameters 237
_refine_ls_number_reflns 3530
_refine_ls_number_restraints 0
_refine_ls_restrained_S_all 0.824
_refine_ls_R_factor_all 0.2048
_refine_ls_R_factor_gt 0.0738
_refine_ls_shift/su_max 0
_refine_ls_shift/su_mean 0
_refine_ls_structure_factor_coef Fsqd
_refine_ls_weighting_details 'w=1/[\s^2^(Fo^2^)+(0.0498P)^2^] where P=(Fo^2^+2Fc^2^)/3'
_refine_ls_weighting_scheme calc
_refine_ls_wR_factor_gt 0.1559
_refine_ls_wR_factor_ref 0.175
_reflns_number_gt 954
_reflns_number_total 3530
_reflns_threshold_expression 'I > 2\s(I)'
_cod_data_source_file c6ra01391k2.cif
_cod_data_source_block sad1
_cod_depositor_comments
;
The following automatic conversions were performed:

'_exptl_absorpt_correction_type' value 'Numerical' changed to
'numerical' according to
/usr/data/users/saulius/crontab/automatic-downloads/rss-feeds/RSC/lib/dictionaries/cif_core.dic
dictionary named 'cif_core.dic' version 2.4.2 from 2011-04-26.

Automatic conversion script
Id: cif_fix_values 4268 2015-11-12 08:31:59Z antanas 
;
_cod_original_sg_symbol_H-M 'P 21/n'
_cod_database_code 7224811
_shelx_estimated_absorpt_t_min 0.97
_shelx_estimated_absorpt_t_max 0.983

loop_
_symmetry_equiv_pos_as_xyz
'x, y, z'
'-x+1/2, y+1/2, -z+1/2'
'-x, -y, -z'
'x-1/2, -y-1/2, z-1/2'

loop_
_atom_site_label
_atom_site_type_symbol
_atom_site_fract_x
_atom_site_fract_y
_atom_site_fract_z
_atom_site_U_iso_or_equiv
_atom_site_adp_type
_atom_site_occupancy
_atom_site_calc_flag
C1 C 0.3389(4) 0.4370(6) 0.1605(4) 0.0541(16) Uani 1 d
C2 C 0.4490(4) 0.4643(5) 0.1855(3) 0.0523(15) Uani 1 d
C3 C 0.5007(4) 0.3743(5) 0.1351(3) 0.0463(14) Uani 1 d
C4 C 0.4258(4) 0.3007(6) 0.0851(3) 0.0559(16) Uani 1 d
H1 H 0.439 0.2358 0.0469 0.067 Uiso 1 calc
C5 C 0.6190(4) 0.3557(5) 0.1426(3) 0.0490(14) Uani 1 d
H11 H 0.6446 0.3107 0.194 0.059 Uiso 1 calc
C6 C 0.6766(4) 0.4960(5) 0.1406(3) 0.0450(13) Uani 1 d
C7 C 0.6399(4) 0.6233(6) 0.1092(3) 0.0527(15) Uani 1 d
H6 H 0.57 0.6403 0.0878 0.063 Uiso 1 calc
C8 C 0.8096(5) 0.6606(6) 0.1498(3) 0.0533(15) Uani 1 d
C9 C 0.7865(4) 0.5175(6) 0.1679(3) 0.0496(14) Uani 1 d
C10 C 0.8678(5) 0.4306(7) 0.2090(4) 0.0732(19) Uani 1 d
H5 H 0.8546 0.3373 0.2236 0.088 Uiso 1 calc
C11 C 0.9672(5) 0.4881(9) 0.2269(4) 0.085(2) Uani 1 d
H4 H 1.0219 0.4309 0.2519 0.102 Uiso 1 calc
C12 C 0.9874(5) 0.6283(9) 0.2085(4) 0.088(2) Uani 1 d
H3 H 1.055 0.6637 0.2231 0.106 Uiso 1 calc
C13 C 0.9111(5) 0.7171(7) 0.1696(4) 0.0710(19) Uani 1 d
H2 H 0.926 0.8109 0.1568 0.085 Uiso 1 calc
C14 C 0.6435(4) 0.2541(5) 0.0789(4) 0.0502(15) Uani 1 d
C15 C 0.6630(4) 0.1115(6) 0.0954(4) 0.0669(18) Uani 1 d
H10 H 0.6638 0.0798 0.1468 0.08 Uiso 1 calc
C16 C 0.6780(5) 0.0618(7) -0.0330(5) 0.082(2) Uani 1 d
H9 H 0.6885 -0.0032 -0.0719 0.098 Uiso 1 calc
C17 C 0.6600(5) 0.2006(6) -0.0536(4) 0.0650(17) Uani 1 d
H8 H 0.6589 0.2292 -0.1056 0.078 Uiso 1 calc
C18 C 0.6437(4) 0.2976(6) 0.0013(4) 0.0590(16) Uani 1 d
H7 H 0.6326 0.3935 -0.0127 0.071 Uiso 1 calc
C19 C 0.4810(5) 0.5606(6) 0.2457(4) 0.0642(17) Uani 1 d
H15 H 0.5516 0.5813 0.2621 0.077 Uiso 1 calc
C20 C 0.4047(6) 0.6261(7) 0.2814(4) 0.079(2) Uani 1 d
H14 H 0.425 0.6886 0.3235 0.094 Uiso 1 calc
C21 C 0.2977(6) 0.5994(8) 0.2549(5) 0.091(2) Uani 1 d
H13 H 0.2482 0.6482 0.2779 0.11 Uiso 1 calc
C22 C 0.2653(5) 0.5034(7) 0.1961(4) 0.0732(18) Uani 1 d
H12 H 0.1945 0.4833 0.1803 0.088 Uiso 1 calc
N1 N 0.3256(4) 0.3374(4) 0.0998(3) 0.0625(14) Uani 1 d
N2 N 0.7185(4) 0.7256(5) 0.1125(3) 0.0561(13) Uani 1 d
N3 N 0.6813(4) 0.0140(5) 0.0401(4) 0.0816(17) Uani 1 d
O1 O 0.1076(5) 0.2696(10) 0.0386(4) 0.170(6) Uani 0.764(16) d

loop_
_atom_site_aniso_label
_atom_site_aniso_U_11
_atom_site_aniso_U_22
_atom_site_aniso_U_33
_atom_site_aniso_U_23
_atom_site_aniso_U_13
_atom_site_aniso_U_12
C1 0.050(4) 0.052(3) 0.065(5) 0.009(3) 0.024(3) 0.006(3)
C2 0.069(4) 0.036(3) 0.054(4) 0.005(3) 0.014(3) 0.000(3)
C3 0.047(3) 0.042(3) 0.051(4) 0.004(3) 0.012(3) 0.001(3)
C4 0.059(4) 0.054(4) 0.059(4) -0.008(3) 0.019(3) -0.001(3)
C5 0.054(3) 0.046(3) 0.047(4) 0.009(3) 0.009(3) 0.005(3)
C6 0.055(3) 0.039(3) 0.039(4) 0.001(3) 0.005(3) -0.002(3)
C7 0.050(3) 0.052(4) 0.056(4) 0.000(3) 0.010(3) 0.005(3)
C8 0.055(4) 0.060(4) 0.046(4) -0.021(3) 0.015(3) -0.007(3)
C9 0.050(4) 0.050(4) 0.050(4) -0.003(3) 0.011(3) 0.006(3)
C10 0.077(4) 0.066(4) 0.073(5) -0.015(4) 0.005(4) 0.017(4)
C11 0.061(5) 0.099(6) 0.089(6) -0.032(5) -0.005(4) 0.022(4)
C12 0.054(4) 0.117(6) 0.095(6) -0.055(5) 0.015(4) -0.002(5)
C13 0.064(4) 0.070(4) 0.084(6) -0.032(4) 0.029(4) -0.016(4)
C14 0.051(3) 0.037(3) 0.066(5) 0.005(3) 0.017(3) 0.001(3)
C15 0.074(4) 0.044(4) 0.088(5) 0.013(4) 0.030(4) 0.007(3)
C16 0.128(6) 0.057(5) 0.073(6) -0.009(4) 0.054(5) -0.008(4)
C17 0.097(5) 0.047(4) 0.055(4) -0.005(3) 0.028(4) -0.002(4)
C18 0.073(4) 0.033(3) 0.077(5) 0.002(3) 0.028(4) -0.003(3)
C19 0.066(4) 0.057(4) 0.072(5) -0.007(4) 0.019(4) 0.005(3)
C20 0.113(6) 0.065(4) 0.061(5) -0.016(4) 0.023(5) 0.005(4)
C21 0.086(6) 0.088(6) 0.105(7) 0.000(5) 0.030(5) 0.019(5)
C22 0.066(4) 0.076(4) 0.081(5) 0.011(4) 0.022(4) 0.000(4)
N1 0.068(3) 0.047(3) 0.076(4) -0.006(3) 0.021(3) -0.007(3)
N2 0.051(3) 0.053(3) 0.065(4) -0.003(3) 0.011(3) -0.008(3)
N3 0.113(4) 0.041(3) 0.097(5) -0.006(3) 0.035(4) 0.010(3)
O1 0.127(7) 0.307(12) 0.084(7) 0.019(6) 0.038(5) -0.050(7)

loop_
_atom_type_symbol
_atom_type_description
_atom_type_scat_dispersion_real
_atom_type_scat_dispersion_imag
_atom_type_scat_source
C C 0.003 0.002 'International Tables Vol C Tables 4.2.6.8 and 6.1.1.4'
H H 0 0 'International Tables Vol C Tables 4.2.6.8 and 6.1.1.4'
N N 0.006 0.003 'International Tables Vol C Tables 4.2.6.8 and 6.1.1.4'
O O 0.011 0.006 'International Tables Vol C Tables 4.2.6.8 and 6.1.1.4'

loop_
_geom_angle_atom_site_label_1
_geom_angle_atom_site_label_2
_geom_angle_atom_site_label_3
_geom_angle
C22 C1 N1 129.5(6)
C22 C1 C2 121.3(6)
N1 C1 C2 109.2(5)
C19 C2 C1 119.4(5)
C19 C2 C3 135.6(5)
C1 C2 C3 105.0(5)
C4 C3 C2 108.3(4)
C4 C3 C5 126.2(5)
C2 C3 C5 125.3(5)
C3 C4 N1 110.0(5)
C3 C4 H1 125
N1 C4 H1 125
C6 C5 C14 110.8(4)
C6 C5 C3 113.2(4)
C14 C5 C3 110.0(5)
C6 C5 H11 107.5
C14 C5 H11 107.5
C3 C5 H11 107.5
C7 C6 C9 105.5(5)
C7 C6 C5 128.9(5)
C9 C6 C5 125.5(5)
C6 C7 N2 112.4(5)
C6 C7 H6 123.8
N2 C7 H6 123.8
N2 C8 C13 129.6(6)
N2 C8 C9 108.6(5)
C13 C8 C9 121.8(6)
C8 C9 C10 118.8(5)
C8 C9 C6 107.2(5)
C10 C9 C6 133.9(5)
C11 C10 C9 118.3(6)
C11 C10 H5 120.9
C9 C10 H5 120.9
C10 C11 C12 121.6(7)
C10 C11 H4 119.2
C12 C11 H4 119.2
C13 C12 C11 122.3(6)
C13 C12 H3 118.9
C11 C12 H3 118.9
C12 C13 C8 117.2(6)
C12 C13 H2 121.4
C8 C13 H2 121.4
C15 C14 C18 116.6(5)
C15 C14 C5 120.5(6)
C18 C14 C5 122.9(5)
N3 C15 C14 123.3(6)
N3 C15 H10 118.4
C14 C15 H10 118.4
N3 C16 C17 123.0(6)
N3 C16 H9 118.5
C17 C16 H9 118.5
C18 C17 C16 120.0(6)
C18 C17 H8 120
C16 C17 H8 120
C17 C18 C14 120.0(5)
C17 C18 H7 120
C14 C18 H7 120
C2 C19 C20 118.2(6)
C2 C19 H15 120.9
C20 C19 H15 120.9
C19 C20 C21 121.1(6)
C19 C20 H14 119.4
C21 C20 H14 119.4
C22 C21 C20 121.1(6)
C22 C21 H13 119.5
C20 C21 H13 119.5
C21 C22 C1 118.8(6)
C21 C22 H12 120.6
C1 C22 H12 120.6
C1 N1 C4 107.5(4)
C8 N2 C7 106.2(4)
C16 N3 C15 117.0(5)

loop_
_geom_bond_atom_site_label_1
_geom_bond_atom_site_label_2
_geom_bond_distance
C1 C22 1.368(7)
C1 N1 1.385(7)
C1 C2 1.440(7)
C2 C19 1.378(7)
C2 C3 1.452(7)
C3 C4 1.363(7)
C3 C5 1.527(6)
C4 N1 1.410(6)
C4 H1 0.93
C5 C6 1.510(6)
C5 C14 1.523(7)
C5 H11 0.98
C6 C7 1.354(6)
C6 C9 1.434(7)
C7 N2 1.390(6)
C7 H6 0.93
C8 N2 1.380(6)
C8 C13 1.404(8)
C8 C9 1.414(7)
C9 C10 1.416(7)
C10 C11 1.380(8)
C10 H5 0.93
C11 C12 1.380(8)
C11 H4 0.93
C12 C13 1.371(8)
C12 H3 0.93
C13 H2 0.93
C14 C15 1.374(6)
C14 C18 1.394(7)
C15 N3 1.365(7)
C15 H10 0.93
C16 N3 1.326(7)
C16 C17 1.350(7)
C16 H9 0.93
C17 C18 1.350(7)
C17 H8 0.93
C18 H7 0.93
C19 C20 1.394(7)
C19 H15 0.93
C20 C21 1.405(8)
C20 H14 0.93
C21 C22 1.360(8)
C21 H13 0.93
C22 H12 0.93

loop_
_geom_torsion_atom_site_label_1
_geom_torsion_atom_site_label_2
_geom_torsion_atom_site_label_3
_geom_torsion_atom_site_label_4
_geom_torsion
C22 C1 C2 C19 -0.8(8)
N1 C1 C2 C19 180.0(5)
C22 C1 C2 C3 179.4(5)
N1 C1 C2 C3 0.2(6)
C19 C2 C3 C4 -179.8(6)
C1 C2 C3 C4 -0.1(6)
C19 C2 C3 C5 5.4(9)
C1 C2 C3 C5 -174.9(5)
C2 C3 C4 N1 0.0(6)
C5 C3 C4 N1 174.7(5)
C4 C3 C5 C6 131.3(6)
C2 C3 C5 C6 -54.9(7)
C4 C3 C5 C14 6.7(7)
C2 C3 C5 C14 -179.5(5)
C14 C5 C6 C7 100.9(6)
C3 C5 C6 C7 -23.2(8)
C14 C5 C6 C9 -74.4(7)
C3 C5 C6 C9 161.5(5)
C9 C6 C7 N2 1.3(6)
C5 C6 C7 N2 -174.8(5)
N2 C8 C9 C10 -177.9(5)
C13 C8 C9 C10 1.8(8)
N2 C8 C9 C6 -0.3(6)
C13 C8 C9 C6 179.4(5)
C7 C6 C9 C8 -0.6(6)
C5 C6 C9 C8 175.7(5)
C7 C6 C9 C10 176.4(6)
C5 C6 C9 C10 -7.3(10)
C8 C9 C10 C11 -2.6(8)
C6 C9 C10 C11 -179.3(6)
C9 C10 C11 C12 2.7(9)
C10 C11 C12 C13 -2.0(10)
C11 C12 C13 C8 1.1(10)
N2 C8 C13 C12 178.5(6)
C9 C8 C13 C12 -1.1(8)
C6 C5 C14 C15 137.0(5)
C3 C5 C14 C15 -97.1(6)
C6 C5 C14 C18 -45.4(7)
C3 C5 C14 C18 80.6(6)
C18 C14 C15 N3 -0.5(8)
C5 C14 C15 N3 177.3(5)
N3 C16 C17 C18 -0.5(11)
C16 C17 C18 C14 -1.2(9)
C15 C14 C18 C17 1.6(8)
C5 C14 C18 C17 -176.1(5)
C1 C2 C19 C20 1.3(8)
C3 C2 C19 C20 -179.1(6)
C2 C19 C20 C21 -2.5(9)
C19 C20 C21 C22 3.2(11)
C20 C21 C22 C1 -2.7(10)
N1 C1 C22 C21 -179.5(6)
C2 C1 C22 C21 1.5(9)
C22 C1 N1 C4 -179.3(6)
C2 C1 N1 C4 -0.2(6)
C3 C4 N1 C1 0.2(6)
C13 C8 N2 C7 -178.6(5)
C9 C8 N2 C7 1.1(6)
C6 C7 N2 C8 -1.5(6)
C17 C16 N3 C15 1.6(10)
C14 C15 N3 C16 -1.1(9)
